data_1520645
loop_
_publ_author_name
'Dahlborg, Magnus Asberg'
'Svensson, Goran'

_publ_section_title
;
 Structural Changes in the System Zn(1-x)Cd(x)WO4, Determined from Single
 Crystal Data.
;
_journal_name_full 'Acta Chemica Scandinavica'
_journal_page_first 1103
_journal_page_last 1109
_journal_paper_doi 10.3891/acta.chem.scand.53-1103
_journal_volume 53
_journal_year 1999
_chemical_formula_sum 'Cd O4 W'
_chemical_formula_weight 360.249
_space_group_IT_number 13
_symmetry_cell_setting monoclinic
_symmetry_Int_Tables_number 13
_symmetry_space_group_name_Hall '-P 2yc'
_symmetry_space_group_name_H-M 'P 1 2/c 1'
_cell_angle_alpha 90
_cell_angle_beta 91.476(19)
_cell_angle_gamma 90
_cell_formula_units_Z 2
_cell_length_a 5.0400(8)
_cell_length_b 5.8701(6)
_cell_length_c 5.0841(7)
_cell_volume 150.36(4)
_diffrn_ambient_temperature 293
_diffrn_radiation_probe x-ray
_diffrn_radiation_type MoK\a
_diffrn_radiation_wavelength 0.71069
_exptl_absorpt_coefficient_mu 45.104
_exptl_crystal_density_diffrn 7.957
_exptl_crystal_F_000 308
_refine_ls_goodness_of_fit_ref 1.065
_refine_ls_number_parameters 30
_refine_ls_number_reflns 603
_refine_ls_R_factor_gt 0.0254
_refine_ls_wR_factor_gt 0.0657
_cod_data_source_file Acta-Chem-Scand-1999-53-1103-1109-5.cif
_cod_data_source_block x=1
_cod_original_cell_volume 150.37(4)
_cod_original_sg_symbol_H-M 'P 2/c'
_cod_database_code 1520645

loop_
_symmetry_equiv_pos_site_id
_symmetry_equiv_pos_as_xyz
1 x,y,z
2 -x,y,1/2-z
3 -x,-y,-z
4 x,-y,1/2+z

loop_
_atom_site_label
_atom_site_type_symbol
_atom_site_thermal_displace_type
_atom_site_fract_x
_atom_site_fract_y
_atom_site_fract_z
_atom_site_occupancy
_atom_site_U_iso_or_equiv
_atom_site_calc_flag
_atom_site_refinement_flags
_atom_site_disorder_assembly
_atom_site_disorder_group
W W Uiso 0.00000 0.17855(4) 0.25000 1.000 0.0052(1) . . . .
Cd Cd Uiso 0.50000 0.69729(9) 0.25000 1.000 0.0082(1) . . . .
O1 O Uiso 0.2018(8) 0.0955(7) -0.0496(8) 1.000 0.0083(7) . . . .
O2 O Uiso 0.2420(8) 0.3703(7) 0.3839(9) 1.000 0.0098(7) . . . .

loop_
_geom_angle_atom_site_label_1
_geom_angle_atom_site_label_2
_geom_angle_atom_site_label_3
_geom_angle
_geom_angle_site_symmetry_1
_geom_angle_site_symmetry_2
_geom_angle_site_symmetry_3
_geom_angle_publ_flag
O1 W O2 95.30(19) . . . yes
O1 W O1 150.52(18) . . 2_555 yes
O1 W O2 103.25(19) . . 2_555 yes
O1 W O1 71.74(16) . . 3_555 yes
O1 W O1 86.10(16) . . 4_555 yes
O1 W O2 103.25(19) 2_555 . . yes
O2 W O2 101.65(19) . . 2_555 yes
O1 W O2 165.04(17) 3_555 . . yes
O1 W O2 88.90(17) 4_555 . . yes
O1 W O2 95.30(19) 2_555 . 2_555 yes
O1 W O1 86.10(16) 2_555 . 3_555 yes
O1 W O1 71.74(16) 2_555 . 4_555 yes
O1 W O2 88.90(17) 3_555 . 2_555 yes
O1 W O2 165.04(17) 4_555 . 2_555 yes
O1 W O1 82.91(16) 3_555 . 4_555 yes
O2 Cd O2 75.39(14) . . 2_655 yes
O1 Cd O2 160.65(15) 3_665 . . yes
O2 Cd O2 86.08(15) . . 3_666 yes
O2 Cd O2 78.03(15) . . 4_564 yes
O1 Cd O2 85.99(15) 4_565 . . yes
O1 Cd O2 85.99(15) 3_665 . 2_655 yes
O2 Cd O2 78.03(15) 2_655 . 3_666 yes
O2 Cd O2 86.08(15) 2_655 . 4_564 yes
O1 Cd O2 160.65(15) 4_565 . 2_655 yes
O1 Cd O2 95.29(15) 3_665 . 3_666 yes
O1 Cd O2 95.75(15) 3_665 . 4_564 yes
O1 Cd O1 112.99(15) 3_665 . 4_565 yes
O2 Cd O2 159.94(15) 3_666 . 4_564 yes
O1 Cd O2 95.75(15) 4_565 . 3_666 yes
O1 Cd O2 95.29(15) 4_565 . 4_564 yes
W O1 W 108.26(19) . . 3_555 yes
W O1 Cd 127.6(2) . . 3_665 yes
W O1 Cd 120.98(19) 3_555 . 3_665 yes
W O2 Cd 139.4(2) . . . yes
W O2 Cd 125.0(2) . . 3_666 yes
Cd O2 Cd 93.92(15) . . 3_666 yes

loop_
_geom_bond_atom_site_label_1
_geom_bond_atom_site_label_2
_geom_bond_distance
_geom_bond_site_symmetry_1
_geom_bond_site_symmetry_2
_geom_bond_publ_flag
W O1 1.916(4) . . yes
W O2 1.782(4) . . yes
W O1 1.916(4) . 2_555 yes
W O2 1.782(4) . 2_555 yes
W O1 2.146(4) . 3_555 yes
W O1 2.146(4) . 4_555 yes
Cd O2 2.426(4) . . yes
Cd O2 2.426(4) . 2_655 yes
Cd O1 2.204(4) . 3_665 yes
Cd O2 2.278(4) . 3_666 yes
Cd O2 2.278(4) . 4_564 yes
Cd O1 2.204(4) . 4_565 yes

loop_
_geom_torsion_atom_site_label_1
_geom_torsion_atom_site_label_2
_geom_torsion_atom_site_label_3
_geom_torsion_atom_site_label_4
_geom_torsion
_geom_torsion_site_symmetry_1
_geom_torsion_site_symmetry_2
_geom_torsion_site_symmetry_3
_geom_torsion_site_symmetry_4
_geom_torsion_publ_flag
O2 W O1 W 172.3(2) . . . 3_555 no
O2 W O1 Cd -28.1(3) . . . 3_665 no
O1 W O2 Cd 52.9(3) . . . . no
O1 W O2 Cd -107.8(3) . . . 3_666 no
O1 W O2 Cd -150.2(3) 2_555 . . . no
O2 W O2 Cd -51.8(4) 2_555 . . . no
O1 W O2 Cd 138.9(3) 4_555 . . . no
O2 Cd O2 W -85.5(3) 2_655 . . . no
O2 Cd O2 W -164.2(3) 3_666 . . . no
O2 Cd O2 W 3.5(3) 4_564 . . . no
O1 Cd O2 W 99.8(3) 4_565 . . . no
